data_7032216
loop_
_publ_author_name
'Yoshida, Jun'
'Sugawara, Keisuke'
'Yuge, Hidetaka'
'Okabayashi, Jun'

_publ_section_title
;
 Bis(acetylacetonato)bis(pyrazolato)ruthenate(iii) as a redox-active
 scorpionate ligand.
;
_journal_issue 42
_journal_name_full 'Dalton transactions (Cambridge, England : 2003)'
_journal_page_first 16066
_journal_page_last 16073
_journal_paper_doi 10.1039/c4dt02331e
_journal_volume 43
_journal_year 2014
_chemical_formula_moiety 'C32 H40 N8 O8 Ru2 Zn, C6H6'
_chemical_formula_sum 'C38 H46 N8 O8 Ru2 Zn'
_chemical_formula_weight 1010.34
_chemical_name_systematic
;
 ?
;
_space_group_IT_number 7
_symmetry_cell_setting monoclinic
_symmetry_space_group_name_Hall 'P -2yac'
_symmetry_space_group_name_H-M 'P 1 n 1'
_atom_sites_solution_hydrogens geom
_atom_sites_solution_primary direct
_atom_sites_solution_secondary difmap
_audit_creation_method 'WinGX routine CIF_UPDATE'
_cell_angle_alpha 90
_cell_angle_beta 92.841(2)
_cell_angle_gamma 90
_cell_formula_units_Z 2
_cell_length_a 8.4786(11)
_cell_length_b 16.651(2)
_cell_length_c 15.444(2)
_cell_measurement_reflns_used 4805
_cell_measurement_temperature 296(2)
_cell_measurement_theta_max 21.675
_cell_measurement_theta_min 2.4464
_cell_volume 2177.7(5)
_computing_cell_refinement 'SAINT V8.27B (Bruker AXS Inc., 2012)'
_computing_data_collection 'Bruker Instrument Service v2012.10.0.0'
_computing_data_reduction 'SAINT V8.27B (Bruker AXS Inc., 2012)'
_computing_molecular_graphics 'ORTEP3 (Farrugia, 1997) and Mercury (Bruno et al., 2002)'
_computing_publication_material 'SHELXL-2013 (Sheldrick, 2013)'
_computing_structure_refinement 'SHELXL-2013 (Sheldrick, 2013)'
_diffrn_ambient_temperature 296(2)
_diffrn_detector_area_resol_mean 8.3333
_diffrn_measured_fraction_theta_full 0.991
_diffrn_measured_fraction_theta_max 0.991
_diffrn_measurement_device_type 'CCD area detector'
_diffrn_measurement_method 'phi and omega scans'
_diffrn_radiation_monochromator graphite
_diffrn_radiation_source 'fine-focus sealed tube'
_diffrn_radiation_type MoK\a
_diffrn_radiation_wavelength 0.71073
_diffrn_reflns_av_R_equivalents 0.0487
_diffrn_reflns_av_unetI/netI 0.0739
_diffrn_reflns_limit_h_max 11
_diffrn_reflns_limit_h_min -11
_diffrn_reflns_limit_k_max 21
_diffrn_reflns_limit_k_min -21
_diffrn_reflns_limit_l_max 19
_diffrn_reflns_limit_l_min -20
_diffrn_reflns_number 24846
_diffrn_reflns_theta_full 27.58
_diffrn_reflns_theta_max 27.58
_diffrn_reflns_theta_min 2.45
_exptl_absorpt_coefficient_mu 1.288
_exptl_absorpt_correction_T_max 0.9
_exptl_absorpt_correction_T_min 0.81
_exptl_absorpt_correction_type multi-scan
_exptl_absorpt_process_details 'SADABS V2012/1 (Bruker AXS Inc.)'
_exptl_crystal_colour red-black
_exptl_crystal_density_diffrn 1.541
_exptl_crystal_density_method 'not measured'
_exptl_crystal_description prism
_exptl_crystal_F_000 1024
_exptl_crystal_size_max 0.299
_exptl_crystal_size_mid 0.198
_exptl_crystal_size_min 0.102
_refine_diff_density_max 0.381
_refine_diff_density_min -0.447
_refine_diff_density_rms 0.073
_refine_ls_abs_structure_details 'Flack H D (1983), Acta Cryst. A39, 876-881'
_refine_ls_abs_structure_Flack 0.013(13)
_refine_ls_extinction_method none
_refine_ls_goodness_of_fit_ref 0.966
_refine_ls_hydrogen_treatment constr
_refine_ls_matrix_type full
_refine_ls_number_parameters 492
_refine_ls_number_reflns 9839
_refine_ls_number_restraints 2
_refine_ls_restrained_S_all 0.966
_refine_ls_R_factor_all 0.0719
_refine_ls_R_factor_gt 0.0418
_refine_ls_shift/su_max 0
_refine_ls_shift/su_mean 0
_refine_ls_structure_factor_coef Fsqd
_refine_ls_weighting_details 'calc w=1/[\s^2^(Fo^2^)+(0.0242P)^2^+0.0000P] where P=(Fo^2^+2Fc^2^)/3'
_refine_ls_weighting_scheme calc
_refine_ls_wR_factor_gt 0.0655
_refine_ls_wR_factor_ref 0.0758
_reflns_number_gt 7054
_reflns_number_total 9839
_reflns_threshold_expression >2sigma(I)
_cod_data_source_file c4dt02331e2.cif
_cod_data_source_block RuZnRu
_cod_depositor_comments 'Adding full bibliography for 7032214--7032217.cif.'
_cod_original_cell_volume 2177.6(5)
_cod_database_code 7032216

loop_
_symmetry_equiv_pos_as_xyz
'x, y, z'
'x+1/2, -y, z+1/2'

loop_
_atom_site_label
_atom_site_type_symbol
_atom_site_fract_x
_atom_site_fract_y
_atom_site_fract_z
_atom_site_U_iso_or_equiv
_atom_site_adp_type
_atom_site_occupancy
_atom_site_symmetry_multiplicity
_atom_site_calc_flag
_atom_site_refinement_flags
_atom_site_disorder_assembly
_atom_site_disorder_group
Ru1 Ru -0.08895(4) 0.16736(2) -0.21396(3) 0.04088(11) Uani 1 1 d . . .
Zn1 Zn 0.00303(7) 0.27664(4) -0.01348(4) 0.04746(16) Uani 1 1 d . . .
Ru2 Ru 0.08787(4) 0.26664(2) 0.21972(3) 0.04150(11) Uani 1 1 d . . .
O1 O -0.3038(5) 0.1502(2) -0.2766(3) 0.0498(10) Uani 1 1 d . . .
O2 O 0.0061(5) 0.2016(3) -0.3251(3) 0.0576(11) Uani 1 1 d . . .
C1 C -0.4983(7) 0.1437(4) -0.3890(4) 0.081(2) Uani 1 1 d . . .
H1 H -0.5283 0.0907 -0.3717 0.121 Uiso 1 1 calc R . .
H2 H -0.5071 0.1477 -0.4511 0.121 Uiso 1 1 calc R . .
H3 H -0.5667 0.1825 -0.3642 0.121 Uiso 1 1 calc R . .
C2 C -0.3310(7) 0.1596(3) -0.3579(4) 0.0526(15) Uani 1 1 d . . .
C3 C -0.2221(8) 0.1820(4) -0.4162(4) 0.0675(19) Uani 1 1 d . . .
H4 H -0.2585 0.1848 -0.474 0.081 Uiso 1 1 calc R . .
C4 C -0.0643(8) 0.2007(4) -0.3993(4) 0.0653(17) Uani 1 1 d . . .
C5 C 0.0386(10) 0.2267(6) -0.4724(4) 0.113(3) Uani 1 1 d . . .
H5 H -0.0218 0.2242 -0.5266 0.17 Uiso 1 1 calc R . .
H6 H 0.128 0.1916 -0.4744 0.17 Uiso 1 1 calc R . .
H7 H 0.0743 0.2808 -0.4622 0.17 Uiso 1 1 calc R . .
O3 O -0.0282(4) 0.0537(2) -0.2443(2) 0.0558(10) Uani 1 1 d . . .
O4 O -0.1796(4) 0.1338(2) -0.1022(2) 0.0489(9) Uani 1 1 d . . .
C6 C 0.0324(8) -0.0838(3) -0.2242(5) 0.088(2) Uani 1 1 d . . .
H8 H 0.0278 -0.0839 -0.2864 0.132 Uiso 1 1 calc R . .
H9 H -0.0295 -0.1275 -0.2037 0.132 Uiso 1 1 calc R . .
H10 H 0.1401 -0.0899 -0.2029 0.132 Uiso 1 1 calc R . .
C7 C -0.0331(6) -0.0042(4) -0.1916(4) 0.0592(15) Uani 1 1 d . . .
C8 C -0.0946(8) -0.0016(3) -0.1098(4) 0.0673(16) Uani 1 1 d . . .
H11 H -0.0876 -0.0488 -0.0776 0.081 Uiso 1 1 calc R . .
C9 C -0.1647(6) 0.0628(3) -0.0709(4) 0.0509(14) Uani 1 1 d . . .
C10 C -0.2334(7) 0.0529(4) 0.0161(4) 0.0722(18) Uani 1 1 d . . .
H12 H -0.2298 -0.0027 0.0324 0.108 Uiso 1 1 calc R . .
H13 H -0.341 0.071 0.0131 0.108 Uiso 1 1 calc R . .
H14 H -0.1733 0.084 0.0584 0.108 Uiso 1 1 calc R . .
N1 N -0.1562(5) 0.2838(2) -0.1884(3) 0.0449(11) Uani 1 1 d . . .
N2 N -0.1283(5) 0.3222(3) -0.1127(3) 0.0527(11) Uani 1 1 d . . .
C11 C -0.2041(8) 0.3922(4) -0.1184(4) 0.0672(17) Uani 1 1 d . . .
H15 H -0.206 0.4302 -0.0743 0.081 Uiso 1 1 calc R . .
C12 C -0.2783(8) 0.4000(4) -0.1981(4) 0.079(2) Uani 1 1 d . . .
H16 H -0.3368 0.4437 -0.2193 0.095 Uiso 1 1 calc R . .
C13 C -0.2485(8) 0.3304(3) -0.2400(4) 0.0695(18) Uani 1 1 d . . .
H17 H -0.2862 0.3173 -0.2958 0.083 Uiso 1 1 calc R . .
N3 N 0.1269(6) 0.1795(3) -0.1551(3) 0.0441(12) Uani 1 1 d . . .
N4 N 0.1589(5) 0.2148(3) -0.0774(3) 0.0534(12) Uani 1 1 d . . .
C14 C 0.3162(6) 0.2157(4) -0.0640(4) 0.0664(17) Uani 1 1 d . . .
H18 H 0.3699 0.2382 -0.016 0.08 Uiso 1 1 calc R . .
C15 C 0.3861(7) 0.1790(4) -0.1307(4) 0.0687(19) Uani 1 1 d . . .
H19 H 0.4934 0.1707 -0.1371 0.082 Uiso 1 1 calc R . .
C16 C 0.2626(7) 0.1568(3) -0.1866(4) 0.0576(16) Uani 1 1 d . . .
H20 H 0.2726 0.1299 -0.2388 0.069 Uiso 1 1 calc R . .
N5 N -0.1580(5) 0.2557(3) 0.0721(3) 0.0503(12) Uani 1 1 d . . .
N6 N -0.1264(6) 0.2568(2) 0.1594(3) 0.0441(12) Uani 1 1 d . . .
C17 C -0.2654(7) 0.2540(3) 0.1980(4) 0.0576(16) Uani 1 1 d . . .
H21 H -0.2773 0.253 0.2575 0.069 Uiso 1 1 calc R . .
C18 C -0.3861(7) 0.2530(3) 0.1361(4) 0.0642(17) Uani 1 1 d . . .
H22 H -0.4939 0.2517 0.1447 0.077 Uiso 1 1 calc R . .
C19 C -0.3148(7) 0.2542(4) 0.0592(4) 0.0655(18) Uani 1 1 d . . .
H23 H -0.3679 0.2541 0.005 0.079 Uiso 1 1 calc R . .
N7 N 0.1351(5) 0.3570(3) 0.0514(3) 0.0525(12) Uani 1 1 d . . .
N8 N 0.1620(5) 0.3556(2) 0.1398(3) 0.0434(11) Uani 1 1 d . . .
C20 C 0.2510(7) 0.4184(3) 0.1615(4) 0.0642(16) Uani 1 1 d . . .
H24 H 0.2859 0.4308 0.2179 0.077 Uiso 1 1 calc R . .
C21 C 0.2850(8) 0.4626(4) 0.0901(4) 0.082(2) Uani 1 1 d . . .
H25 H 0.3449 0.5093 0.0875 0.099 Uiso 1 1 calc R . .
C22 C 0.2092(8) 0.4212(4) 0.0233(4) 0.0714(19) Uani 1 1 d . . .
H26 H 0.2098 0.4365 -0.0346 0.086 Uiso 1 1 calc R . .
O5 O 0.1769(4) 0.1860(2) 0.1391(2) 0.0491(10) Uani 1 1 d . . .
O6 O 0.0206(4) 0.1814(2) 0.3045(2) 0.0560(10) Uani 1 1 d . . .
C23 C 0.2462(8) 0.0610(4) 0.0823(4) 0.086(2) Uani 1 1 d . . .
H27 H 0.1765 0.0586 0.0314 0.128 Uiso 1 1 calc R . .
H28 H 0.2659 0.0076 0.1037 0.128 Uiso 1 1 calc R . .
H29 H 0.3442 0.0853 0.0679 0.128 Uiso 1 1 calc R . .
C24 C 0.1707(7) 0.1105(4) 0.1513(4) 0.0592(16) Uani 1 1 d . . .
C25 C 0.1049(8) 0.0721(3) 0.2205(4) 0.0672(17) Uani 1 1 d . . .
H30 H 0.1075 0.0162 0.2197 0.081 Uiso 1 1 calc R . .
C26 C 0.0350(6) 0.1071(4) 0.2915(4) 0.0552(15) Uani 1 1 d . . .
C27 C -0.0277(7) 0.0535(4) 0.3602(4) 0.079(2) Uani 1 1 d . . .
H31 H -0.0408 0.0841 0.412 0.118 Uiso 1 1 calc R . .
H32 H 0.0454 0.0105 0.3723 0.118 Uiso 1 1 calc R . .
H33 H -0.1278 0.0318 0.3401 0.118 Uiso 1 1 calc R . .
O7 O 0.3015(5) 0.2740(2) 0.2854(3) 0.0530(11) Uani 1 1 d . . .
O8 O -0.0037(4) 0.3489(2) 0.2991(2) 0.0531(10) Uani 1 1 d . . .
C28 C 0.4972(8) 0.3092(5) 0.3944(4) 0.095(2) Uani 1 1 d . . .
H34 H 0.5377 0.2562 0.3854 0.142 Uiso 1 1 calc R . .
H35 H 0.4962 0.3199 0.4555 0.142 Uiso 1 1 calc R . .
H36 H 0.5633 0.3478 0.3676 0.142 Uiso 1 1 calc R . .
C29 C 0.3290(7) 0.3151(4) 0.3542(4) 0.0552(15) Uani 1 1 d . . .
C30 C 0.2228(7) 0.3667(4) 0.3915(3) 0.0615(16) Uani 1 1 d . . .
H37 H 0.2604 0.3951 0.4401 0.074 Uiso 1 1 calc R . .
C31 C 0.0656(7) 0.3804(3) 0.3639(4) 0.0540(15) Uani 1 1 d . . .
C32 C -0.0331(8) 0.4395(4) 0.4128(4) 0.087(2) Uani 1 1 d . . .
H38 H -0.0655 0.4829 0.3751 0.13 Uiso 1 1 calc R . .
H39 H 0.0284 0.4603 0.4616 0.13 Uiso 1 1 calc R . .
H40 H -0.1248 0.4127 0.4328 0.13 Uiso 1 1 calc R . .
C33A C 0.3191(15) 0.3644(5) 0.7007(9) 0.090(4) Uiso 0.5 1 d PG A 1
H41 H 0.3566 0.3127 0.7114 0.108 Uiso 0.5 1 calc PR A 1
C34A C 0.3949(12) 0.4141(10) 0.6435(7) 0.092(5) Uiso 0.5 1 d PG A 1
H42 H 0.4831 0.3957 0.6161 0.111 Uiso 0.5 1 calc PR A 1
C35A C 0.3388(14) 0.4914(9) 0.6275(8) 0.081(4) Uiso 0.5 1 d PG A 1
H43 H 0.3895 0.5247 0.5893 0.097 Uiso 0.5 1 calc PR A 1
C36A C 0.2070(18) 0.5190(5) 0.6685(10) 0.094(5) Uiso 0.5 1 d PG A 1
H44 H 0.1694 0.5707 0.6578 0.112 Uiso 0.5 1 calc PR A 1
C37A C 0.1312(14) 0.4693(10) 0.7256(8) 0.127(7) Uiso 0.5 1 d PG A 1
H45 H 0.043 0.4877 0.7531 0.152 Uiso 0.5 1 calc PR A 1
C38A C 0.1873(13) 0.3920(8) 0.7417(8) 0.080(4) Uiso 0.5 1 d PG A 1
H46 H 0.1366 0.3587 0.7799 0.096 Uiso 0.5 1 calc PR A 1
C33B C 0.3420(16) 0.3799(7) 0.6527(12) 0.123(6) Uiso 0.5 1 d PG B 2
H47 H 0.3948 0.3346 0.634 0.147 Uiso 0.5 1 calc PR B 2
C34B C 0.3839(14) 0.4555(11) 0.6236(8) 0.100(5) Uiso 0.5 1 d PG B 2
H48 H 0.4647 0.4609 0.5854 0.12 Uiso 0.5 1 calc PR B 2
C35B C 0.3051(17) 0.5232(6) 0.6515(8) 0.075(4) Uiso 0.5 1 d PG B 2
H49 H 0.3331 0.5739 0.6321 0.09 Uiso 0.5 1 calc PR B 2
C36B C 0.1844(14) 0.5152(8) 0.7086(11) 0.127(7) Uiso 0.5 1 d PG B 2
H50 H 0.1316 0.5605 0.7273 0.152 Uiso 0.5 1 calc PR B 2
C37B C 0.1425(17) 0.4396(11) 0.7377(9) 0.134(8) Uiso 0.5 1 d PG B 2
H51 H 0.0617 0.4342 0.7759 0.161 Uiso 0.5 1 calc PR B 2
C38B C 0.221(2) 0.3719(6) 0.7098(9) 0.101(5) Uiso 0.5 1 d PG B 2
H52 H 0.1932 0.3212 0.7293 0.121 Uiso 0.5 1 calc PR B 2

loop_
_atom_site_aniso_label
_atom_site_aniso_U_11
_atom_site_aniso_U_22
_atom_site_aniso_U_33
_atom_site_aniso_U_23
_atom_site_aniso_U_13
_atom_site_aniso_U_12
Ru1 0.0477(2) 0.0398(2) 0.0353(2) -0.0016(2) 0.00437(17) -0.0004(2)
Zn1 0.0471(4) 0.0580(4) 0.0375(4) -0.0058(3) 0.0049(3) -0.0011(3)
Ru2 0.0508(3) 0.0399(2) 0.0345(2) -0.0028(2) 0.00820(19) 0.0002(2)
O1 0.056(2) 0.052(2) 0.041(2) -0.0053(18) 0.0006(19) -0.0076(19)
O2 0.061(3) 0.072(3) 0.041(3) -0.003(2) 0.011(2) -0.012(2)
C1 0.074(5) 0.099(5) 0.068(5) -0.007(4) -0.014(4) -0.007(4)
C2 0.063(4) 0.050(3) 0.045(3) -0.010(3) -0.001(3) -0.002(3)
C3 0.072(5) 0.095(5) 0.034(3) 0.006(3) -0.013(3) -0.008(4)
C4 0.092(5) 0.069(4) 0.035(3) -0.003(3) 0.007(3) -0.015(4)
C5 0.119(7) 0.177(9) 0.044(4) 0.011(5) 0.013(4) -0.054(6)
O3 0.068(3) 0.047(2) 0.053(2) -0.0081(19) 0.0060(19) 0.0037(19)
O4 0.052(2) 0.047(2) 0.048(2) 0.0031(18) 0.0047(17) 0.0026(18)
C6 0.093(5) 0.049(4) 0.123(6) -0.024(4) 0.001(4) 0.018(3)
C7 0.055(4) 0.050(4) 0.072(5) -0.012(3) -0.003(3) 0.002(3)
C8 0.095(5) 0.047(4) 0.059(4) 0.009(3) -0.002(3) 0.004(3)
C9 0.047(3) 0.047(3) 0.058(4) 0.010(3) -0.006(3) -0.004(3)
C10 0.091(5) 0.067(4) 0.059(4) 0.025(3) 0.011(3) 0.000(4)
N1 0.052(3) 0.043(3) 0.039(3) 0.002(2) 0.002(2) 0.000(2)
N2 0.062(3) 0.049(3) 0.047(3) -0.006(2) 0.001(2) -0.003(2)
C11 0.088(5) 0.051(4) 0.062(4) -0.010(3) -0.002(4) 0.017(3)
C12 0.110(6) 0.046(4) 0.078(5) 0.001(3) -0.020(4) 0.017(4)
C13 0.104(5) 0.048(4) 0.055(4) 0.010(3) -0.015(4) 0.011(4)
N3 0.040(3) 0.055(3) 0.038(3) -0.008(2) 0.010(2) 0.000(2)
N4 0.042(3) 0.068(3) 0.049(3) -0.003(3) 0.000(2) 0.005(2)
C14 0.037(3) 0.097(5) 0.064(4) -0.019(4) -0.011(3) 0.006(3)
C15 0.044(4) 0.090(5) 0.073(5) -0.006(4) 0.014(3) 0.015(3)
C16 0.054(4) 0.065(4) 0.055(4) -0.010(3) 0.017(3) 0.007(3)
N5 0.039(3) 0.060(3) 0.052(3) -0.009(2) 0.002(2) -0.006(2)
N6 0.051(3) 0.041(3) 0.040(3) -0.0019(19) 0.010(2) -0.0044(19)
C17 0.055(4) 0.061(4) 0.058(4) -0.003(3) 0.014(3) -0.011(3)
C18 0.049(4) 0.072(4) 0.073(5) -0.002(3) 0.023(3) -0.015(3)
C19 0.042(4) 0.084(5) 0.070(4) -0.004(3) 0.001(3) -0.011(3)
N7 0.057(3) 0.065(3) 0.036(3) -0.004(2) 0.010(2) -0.013(2)
N8 0.046(3) 0.048(3) 0.037(2) -0.009(2) 0.007(2) 0.000(2)
C20 0.084(4) 0.060(4) 0.048(4) -0.005(3) 0.002(3) -0.029(3)
C21 0.113(6) 0.081(5) 0.053(4) 0.001(3) 0.006(4) -0.053(4)
C22 0.096(5) 0.077(4) 0.043(4) 0.009(3) 0.012(3) -0.032(4)
O5 0.060(2) 0.041(2) 0.047(2) -0.0101(18) 0.0078(19) 0.0009(18)
O6 0.072(3) 0.050(3) 0.046(2) 0.0060(19) 0.0090(19) -0.006(2)
C23 0.112(6) 0.060(4) 0.084(5) -0.021(4) 0.005(4) 0.018(4)
C24 0.070(4) 0.054(4) 0.052(4) -0.011(3) -0.013(3) 0.013(3)
C25 0.092(5) 0.043(3) 0.066(4) 0.006(4) -0.010(4) -0.004(4)
C26 0.051(3) 0.058(4) 0.056(4) 0.012(3) -0.009(3) -0.006(3)
C27 0.087(5) 0.075(5) 0.074(4) 0.031(4) 0.006(4) -0.011(4)
O7 0.058(3) 0.061(3) 0.040(2) -0.0049(19) 0.0008(19) 0.006(2)
O8 0.061(2) 0.055(2) 0.044(2) -0.0126(18) 0.0118(19) 0.0061(19)
C28 0.073(5) 0.132(7) 0.077(5) -0.029(5) -0.022(4) 0.004(5)
C29 0.062(4) 0.067(4) 0.037(3) 0.001(3) 0.003(3) -0.005(3)
C30 0.076(4) 0.069(4) 0.040(3) -0.015(3) 0.006(3) -0.010(3)
C31 0.070(4) 0.054(4) 0.039(3) -0.010(3) 0.018(3) -0.007(3)
C32 0.104(6) 0.080(5) 0.077(5) -0.039(4) 0.019(4) -0.001(4)

loop_
_atom_type_symbol
_atom_type_description
_atom_type_scat_dispersion_real
_atom_type_scat_dispersion_imag
_atom_type_scat_source
C C 0.0033 0.0016 'International Tables Vol C Tables 4.2.6.8 and 6.1.1.4'
H H 0 0 'International Tables Vol C Tables 4.2.6.8 and 6.1.1.4'
N N 0.0061 0.0033 'International Tables Vol C Tables 4.2.6.8 and 6.1.1.4'
O O 0.0106 0.006 'International Tables Vol C Tables 4.2.6.8 and 6.1.1.4'
Ru Ru -1.2594 0.8363 'International Tables Vol C Tables 4.2.6.8 and 6.1.1.4'
Zn Zn 0.2839 1.4301 'International Tables Vol C Tables 4.2.6.8 and 6.1.1.4'

loop_
_geom_angle_atom_site_label_1
_geom_angle_atom_site_label_2
_geom_angle_atom_site_label_3
_geom_angle
O4 Ru1 N3 91.02(16)
O4 Ru1 O2 178.91(16)
N3 Ru1 O2 87.91(17)
O4 Ru1 O3 92.97(15)
N3 Ru1 O3 87.87(16)
O2 Ru1 O3 87.12(16)
O4 Ru1 O1 89.88(14)
N3 Ru1 O1 177.24(19)
O2 Ru1 O1 91.20(16)
O3 Ru1 O1 89.47(15)
O4 Ru1 N1 88.60(15)
N3 Ru1 N1 94.16(17)
O2 Ru1 N1 91.34(17)
O3 Ru1 N1 177.41(17)
O1 Ru1 N1 88.47(16)
N4 Zn1 N5 137.92(19)
N4 Zn1 N7 103.22(18)
N5 Zn1 N7 99.92(18)
N4 Zn1 N2 100.12(19)
N5 Zn1 N2 101.70(18)
N7 Zn1 N2 114.25(19)
O5 Ru2 N6 90.99(16)
O5 Ru2 O8 178.96(16)
N6 Ru2 O8 88.31(16)
O5 Ru2 O6 93.37(14)
N6 Ru2 O6 88.00(16)
O8 Ru2 O6 87.37(16)
O5 Ru2 O7 89.78(15)
N6 Ru2 O7 177.49(19)
O8 Ru2 O7 90.95(15)
O6 Ru2 O7 89.57(16)
O5 Ru2 N8 88.50(15)
N6 Ru2 N8 94.43(17)
O8 Ru2 N8 90.79(14)
O6 Ru2 N8 176.91(16)
O7 Ru2 N8 87.98(16)
C2 O1 Ru1 124.3(4)
C4 O2 Ru1 125.3(4)
C2 C1 H1 109.5
C2 C1 H2 109.5
H1 C1 H2 109.5
C2 C1 H3 109.5
H1 C1 H3 109.5
H2 C1 H3 109.5
O1 C2 C3 125.8(5)
O1 C2 C1 114.6(5)
C3 C2 C1 119.6(5)
C2 C3 C4 127.7(5)
C2 C3 H4 116.1
C4 C3 H4 116.1
O2 C4 C3 125.5(5)
O2 C4 C5 113.9(6)
C3 C4 C5 120.5(6)
C4 C5 H5 109.5
C4 C5 H6 109.5
H5 C5 H6 109.5
C4 C5 H7 109.5
H5 C5 H7 109.5
H6 C5 H7 109.5
C7 O3 Ru1 123.2(3)
C9 O4 Ru1 123.2(3)
C7 C6 H8 109.5
C7 C6 H9 109.5
H8 C6 H9 109.5
C7 C6 H10 109.5
H8 C6 H10 109.5
H9 C6 H10 109.5
O3 C7 C8 125.9(5)
O3 C7 C6 115.1(5)
C8 C7 C6 118.9(6)
C9 C8 C7 127.5(5)
C9 C8 H11 116.2
C7 C8 H11 116.2
O4 C9 C8 126.2(5)
O4 C9 C10 113.8(5)
C8 C9 C10 120.0(5)
C9 C10 H12 109.5
C9 C10 H13 109.5
H12 C10 H13 109.5
C9 C10 H14 109.5
H12 C10 H14 109.5
H13 C10 H14 109.5
C13 N1 N2 108.4(4)
C13 N1 Ru1 126.2(4)
N2 N1 Ru1 125.1(3)
C11 N2 N1 107.2(5)
C11 N2 Zn1 129.1(4)
N1 N2 Zn1 123.7(3)
N2 C11 C12 110.1(6)
N2 C11 H15 125
C12 C11 H15 125
C13 C12 C11 105.1(6)
C13 C12 H16 127.4
C11 C12 H16 127.4
N1 C13 C12 109.2(6)
N1 C13 H17 125.4
C12 C13 H17 125.4
C16 N3 N4 108.1(5)
C16 N3 Ru1 126.2(4)
N4 N3 Ru1 125.7(4)
C14 N4 N3 107.2(5)
C14 N4 Zn1 127.1(4)
N3 N4 Zn1 124.0(4)
N4 C14 C15 110.3(5)
N4 C14 H18 124.9
C15 C14 H18 124.9
C14 C15 C16 104.5(5)
C14 C15 H19 127.8
C16 C15 H19 127.8
N3 C16 C15 109.9(5)
N3 C16 H20 125.1
C15 C16 H20 125.1
C19 N5 N6 107.1(5)
C19 N5 Zn1 128.2(4)
N6 N5 Zn1 123.4(3)
C17 N6 N5 107.7(5)
C17 N6 Ru2 126.1(4)
N5 N6 Ru2 126.1(3)
N6 C17 C18 109.4(6)
N6 C17 H21 125.3
C18 C17 H21 125.3
C19 C18 C17 105.2(6)
C19 C18 H22 127.4
C17 C18 H22 127.4
N5 C19 C18 110.6(6)
N5 C19 H23 124.7
C18 C19 H23 124.7
C22 N7 N8 106.3(4)
C22 N7 Zn1 130.1(4)
N8 N7 Zn1 123.5(3)
C20 N8 N7 107.6(4)
C20 N8 Ru2 127.4(4)
N7 N8 Ru2 124.8(3)
N8 C20 C21 111.2(5)
N8 C20 H24 124.4
C21 C20 H24 124.4
C20 C21 C22 103.0(5)
C20 C21 H25 128.5
C22 C21 H25 128.5
N7 C22 C21 111.8(5)
N7 C22 H26 124.1
C21 C22 H26 124.1
C24 O5 Ru2 123.4(4)
C26 O6 Ru2 123.4(4)
C24 C23 H27 109.5
C24 C23 H28 109.5
H27 C23 H28 109.5
C24 C23 H29 109.5
H27 C23 H29 109.5
H28 C23 H29 109.5
O5 C24 C25 126.2(5)
O5 C24 C23 114.3(6)
C25 C24 C23 119.4(6)
C24 C25 C26 127.8(5)
C24 C25 H30 116.1
C26 C25 H30 116.1
O6 C26 C25 125.6(5)
O6 C26 C27 115.4(6)
C25 C26 C27 118.9(6)
C26 C27 H31 109.5
C26 C27 H32 109.5
H31 C27 H32 109.5
C26 C27 H33 109.5
H31 C27 H33 109.5
H32 C27 H33 109.5
C29 O7 Ru2 124.6(4)
C31 O8 Ru2 126.2(4)
C29 C28 H34 109.5
C29 C28 H35 109.5
H34 C28 H35 109.5
C29 C28 H36 109.5
H34 C28 H36 109.5
H35 C28 H36 109.5
O7 C29 C30 125.6(5)
O7 C29 C28 115.6(5)
C30 C29 C28 118.8(5)
C29 C30 C31 127.0(5)
C29 C30 H37 116.5
C31 C30 H37 116.5
O8 C31 C30 125.4(5)
O8 C31 C32 114.9(5)
C30 C31 C32 119.6(5)
C31 C32 H38 109.5
C31 C32 H39 109.5
H38 C32 H39 109.5
C31 C32 H40 109.5
H38 C32 H40 109.5
H39 C32 H40 109.5
C34A C33A C38A 120
C34A C33A H41 120
C38A C33A H41 120
C35A C34A C33A 120
C35A C34A H42 120
C33A C34A H42 120
C34A C35A C36A 120
C34A C35A H43 120
C36A C35A H43 120
C37A C36A C35A 120
C37A C36A H44 120
C35A C36A H44 120
C36A C37A C38A 120
C36A C37A H45 120
C38A C37A H45 120
C37A C38A C33A 120
C37A C38A H46 120
C33A C38A H46 120
C34B C33B C38B 120
C34B C33B H47 120
C38B C33B H47 120
C35B C34B C33B 120
C35B C34B H48 120
C33B C34B H48 120
C34B C35B C36B 120
C34B C35B H49 120
C36B C35B H49 120
C35B C36B C37B 120
C35B C36B H50 120
C37B C36B H50 120
C38B C37B C36B 120
C38B C37B H51 120
C36B C37B H51 120
C37B C38B C33B 120
C37B C38B H52 120
C33B C38B H52 120

loop_
_geom_bond_atom_site_label_1
_geom_bond_atom_site_label_2
_geom_bond_distance
Ru1 O4 2.004(3)
Ru1 N3 2.013(5)
Ru1 O2 2.015(4)
Ru1 O3 2.023(4)
Ru1 O1 2.039(4)
Ru1 N1 2.064(4)
Zn1 N4 1.978(5)
Zn1 N5 1.978(4)
Zn1 N7 1.984(4)
Zn1 N2 1.998(5)
Ru2 O5 2.003(3)
Ru2 N6 2.006(5)
Ru2 O8 2.019(3)
Ru2 O6 2.032(4)
Ru2 O7 2.035(4)
Ru2 N8 2.047(4)
O1 C2 1.275(6)
O2 C4 1.265(6)
C1 C2 1.499(8)
C1 H1 0.96
C1 H2 0.96
C1 H3 0.96
C2 C3 1.373(8)
C3 C4 1.386(8)
C3 H4 0.93
C4 C5 1.523(8)
C5 H5 0.96
C5 H6 0.96
C5 H7 0.96
O3 C7 1.265(6)
O4 C9 1.281(6)
C6 C7 1.532(7)
C6 H8 0.96
C6 H9 0.96
C6 H10 0.96
C7 C8 1.391(8)
C8 C9 1.378(8)
C8 H11 0.93
C9 C10 1.499(7)
C10 H12 0.96
C10 H13 0.96
C10 H14 0.96
N1 C13 1.338(6)
N1 N2 1.343(5)
N2 C11 1.332(7)
C11 C12 1.361(8)
C11 H15 0.93
C12 C13 1.357(8)
C12 H16 0.93
C13 H17 0.93
N3 C16 1.326(6)
N3 N4 1.351(6)
N4 C14 1.339(6)
C14 C15 1.358(8)
C14 H18 0.93
C15 C16 1.374(8)
C15 H19 0.93
C16 H20 0.93
N5 C19 1.335(7)
N5 N6 1.362(6)
N6 C17 1.348(7)
C17 C18 1.365(8)
C17 H21 0.93
C18 C19 1.360(8)
C18 H22 0.93
C19 H23 0.93
N7 C22 1.324(7)
N7 N8 1.373(5)
N8 C20 1.323(6)
C20 C21 1.368(8)
C20 H24 0.93
C21 C22 1.373(8)
C21 H25 0.93
C22 H26 0.93
O5 C24 1.273(7)
O6 C26 1.260(6)
C23 C24 1.515(8)
C23 H27 0.96
C23 H28 0.96
C23 H29 0.96
C24 C25 1.387(8)
C25 C26 1.399(8)
C25 H30 0.93
C26 C27 1.503(7)
C27 H31 0.96
C27 H32 0.96
C27 H33 0.96
O7 C29 1.276(6)
O8 C31 1.251(6)
C28 C29 1.530(8)
C28 H34 0.96
C28 H35 0.96
C28 H36 0.96
C29 C30 1.390(7)
C30 C31 1.398(8)
C30 H37 0.93
C31 C32 1.518(8)
C32 H38 0.96
C32 H39 0.96
C32 H40 0.96
C33A C34A 1.39
C33A C38A 1.39
C33A H41 0.93
C34A C35A 1.39
C34A H42 0.93
C35A C36A 1.39
C35A H43 0.93
C36A C37A 1.39
C36A H44 0.93
C37A C38A 1.39
C37A H45 0.93
C38A H46 0.93
C33B C34B 1.39
C33B C38B 1.39
C33B H47 0.93
C34B C35B 1.39
C34B H48 0.93
C35B C36B 1.39
C35B H49 0.93
C36B C37B 1.39
C36B H50 0.93
C37B C38B 1.39
C37B H51 0.93
C38B H52 0.93

loop_
_geom_torsion_atom_site_label_1
_geom_torsion_atom_site_label_2
_geom_torsion_atom_site_label_3
_geom_torsion_atom_site_label_4
_geom_torsion
O4 Ru1 O1 C2 -177.9(4)
N3 Ru1 O1 C2 -69(4)
O2 Ru1 O1 C2 2.2(4)
O3 Ru1 O1 C2 -84.9(4)
N1 Ru1 O1 C2 93.5(4)
O4 Ru1 O2 C4 18E1(10)
N3 Ru1 O2 C4 172.5(5)
O3 Ru1 O2 C4 84.5(5)
O1 Ru1 O2 C4 -4.9(5)
N1 Ru1 O2 C4 -93.4(5)
Ru1 O1 C2 C3 0.5(8)
Ru1 O1 C2 C1 -179.9(4)
O1 C2 C3 C4 -1.9(11)
C1 C2 C3 C4 178.5(6)
Ru1 O2 C4 C3 5.2(9)
Ru1 O2 C4 C5 -177.7(5)
C2 C3 C4 O2 -1.2(12)
C2 C3 C4 C5 -178.3(7)
O4 Ru1 O3 C7 -10.3(4)
N3 Ru1 O3 C7 80.6(4)
O2 Ru1 O3 C7 168.6(4)
O1 Ru1 O3 C7 -100.1(4)
N1 Ru1 O3 C7 -138(4)
N3 Ru1 O4 C9 -79.2(4)
O2 Ru1 O4 C9 -86(9)
O3 Ru1 O4 C9 8.8(4)
O1 Ru1 O4 C9 98.2(4)
N1 Ru1 O4 C9 -173.3(4)
Ru1 O3 C7 C8 7.1(8)
Ru1 O3 C7 C6 -174.4(3)
O3 C7 C8 C9 1.6(10)
C6 C7 C8 C9 -176.9(6)
Ru1 O4 C9 C8 -4.0(8)
Ru1 O4 C9 C10 176.4(3)
C7 C8 C9 O4 -3.4(10)
C7 C8 C9 C10 176.2(6)
O4 Ru1 N1 C13 -124.1(5)
N3 Ru1 N1 C13 145.0(5)
O2 Ru1 N1 C13 57.0(5)
O3 Ru1 N1 C13 3(4)
O1 Ru1 N1 C13 -34.1(5)
O4 Ru1 N1 N2 48.3(4)
N3 Ru1 N1 N2 -42.7(4)
O2 Ru1 N1 N2 -130.7(4)
O3 Ru1 N1 N2 176(3)
O1 Ru1 N1 N2 138.2(4)
C13 N1 N2 C11 0.1(6)
Ru1 N1 N2 C11 -173.3(4)
C13 N1 N2 Zn1 179.6(4)
Ru1 N1 N2 Zn1 6.1(6)
N4 Zn1 N2 C11 -147.6(5)
N5 Zn1 N2 C11 68.6(5)
N7 Zn1 N2 C11 -38.0(6)
N4 Zn1 N2 N1 33.1(4)
N5 Zn1 N2 N1 -110.7(4)
N7 Zn1 N2 N1 142.7(4)
N1 N2 C11 C12 -1.3(7)
Zn1 N2 C11 C12 179.3(4)
N2 C11 C12 C13 1.9(8)
N2 N1 C13 C12 1.0(7)
Ru1 N1 C13 C12 174.4(4)
C11 C12 C13 N1 -1.7(8)
O4 Ru1 N3 C16 138.4(5)
O2 Ru1 N3 C16 -41.7(5)
O3 Ru1 N3 C16 45.5(5)
O1 Ru1 N3 C16 29(4)
N1 Ru1 N3 C16 -132.9(5)
O4 Ru1 N3 N4 -43.8(4)
O2 Ru1 N3 N4 136.0(4)
O3 Ru1 N3 N4 -136.8(4)
O1 Ru1 N3 N4 -153(4)
N1 Ru1 N3 N4 44.8(4)
C16 N3 N4 C14 2.3(6)
Ru1 N3 N4 C14 -175.8(4)
C16 N3 N4 Zn1 168.2(4)
Ru1 N3 N4 Zn1 -9.9(6)
N5 Zn1 N4 C14 -108.2(5)
N7 Zn1 N4 C14 13.4(5)
N2 Zn1 N4 C14 131.5(5)
N5 Zn1 N4 N3 88.7(5)
N7 Zn1 N4 N3 -149.7(4)
N2 Zn1 N4 N3 -31.7(5)
N3 N4 C14 C15 -2.1(7)
Zn1 N4 C14 C15 -167.5(4)
N4 C14 C15 C16 1.1(8)
N4 N3 C16 C15 -1.6(7)
Ru1 N3 C16 C15 176.5(4)
C14 C15 C16 N3 0.3(7)
N4 Zn1 N5 C19 -105.7(5)
N7 Zn1 N5 C19 131.7(5)
N2 Zn1 N5 C19 14.1(5)
N4 Zn1 N5 N6 88.8(4)
N7 Zn1 N5 N6 -33.9(4)
N2 Zn1 N5 N6 -151.4(4)
C19 N5 N6 C17 1.4(6)
Zn1 N5 N6 C17 169.6(4)
C19 N5 N6 Ru2 -175.6(4)
Zn1 N5 N6 Ru2 -7.4(6)
O5 Ru2 N6 C17 138.7(4)
O8 Ru2 N6 C17 -42.1(4)
O6 Ru2 N6 C17 45.3(4)
O7 Ru2 N6 C17 31(4)
N8 Ru2 N6 C17 -132.8(4)
O5 Ru2 N6 N5 -44.9(4)
O8 Ru2 N6 N5 134.4(4)
O6 Ru2 N6 N5 -138.2(4)
O7 Ru2 N6 N5 -153(4)
N8 Ru2 N6 N5 43.7(4)
N5 N6 C17 C18 -1.3(6)
Ru2 N6 C17 C18 175.7(4)
N6 C17 C18 C19 0.7(7)
N6 N5 C19 C18 -1.0(7)
Zn1 N5 C19 C18 -168.4(4)
C17 C18 C19 N5 0.2(7)
N4 Zn1 N7 C22 72.1(6)
N5 Zn1 N7 C22 -143.4(6)
N2 Zn1 N7 C22 -35.6(6)
N4 Zn1 N7 N8 -110.1(4)
N5 Zn1 N7 N8 34.5(4)
N2 Zn1 N7 N8 142.2(4)
C22 N7 N8 C20 -0.2(6)
Zn1 N7 N8 C20 -178.5(4)
C22 N7 N8 Ru2 -176.3(4)
Zn1 N7 N8 Ru2 5.4(5)
O5 Ru2 N8 C20 -126.7(5)
N6 Ru2 N8 C20 142.4(5)
O8 Ru2 N8 C20 54.0(5)
O6 Ru2 N8 C20 1(3)
O7 Ru2 N8 C20 -36.9(5)
O5 Ru2 N8 N7 48.6(4)
N6 Ru2 N8 N7 -42.3(4)
O8 Ru2 N8 N7 -130.6(4)
O6 Ru2 N8 N7 176(3)
O7 Ru2 N8 N7 138.4(4)
N7 N8 C20 C21 0.2(7)
Ru2 N8 C20 C21 176.2(4)
N8 C20 C21 C22 -0.1(8)
N8 N7 C22 C21 0.2(8)
Zn1 N7 C22 C21 178.3(5)
C20 C21 C22 N7 -0.1(8)
N6 Ru2 O5 C24 -85.5(4)
O8 Ru2 O5 C24 -133(8)
O6 Ru2 O5 C24 2.5(4)
O7 Ru2 O5 C24 92.1(4)
N8 Ru2 O5 C24 -179.9(4)
O5 Ru2 O6 C26 -3.8(4)
N6 Ru2 O6 C26 87.1(4)
O8 Ru2 O6 C26 175.5(4)
O7 Ru2 O6 C26 -93.5(4)
N8 Ru2 O6 C26 -131(3)
Ru2 O5 C24 C25 -0.7(8)
Ru2 O5 C24 C23 -179.7(4)
O5 C24 C25 C26 -1.3(11)
C23 C24 C25 C26 177.7(6)
Ru2 O6 C26 C25 3.2(8)
Ru2 O6 C26 C27 -177.6(3)
C24 C25 C26 O6 -0.2(11)
C24 C25 C26 C27 -179.4(6)
O5 Ru2 O7 C29 -175.6(4)
N6 Ru2 O7 C29 -68(4)
O8 Ru2 O7 C29 5.2(4)
O6 Ru2 O7 C29 -82.2(4)
N8 Ru2 O7 C29 95.9(4)
O5 Ru2 O8 C31 -138(8)
N6 Ru2 O8 C31 173.8(4)
O6 Ru2 O8 C31 85.7(4)
O7 Ru2 O8 C31 -3.8(4)
N8 Ru2 O8 C31 -91.8(4)
Ru2 O7 C29 C30 -5.7(8)
Ru2 O7 C29 C28 177.8(4)
O7 C29 C30 C31 3.2(10)
C28 C29 C30 C31 179.6(6)
Ru2 O8 C31 C30 2.7(8)
Ru2 O8 C31 C32 -178.9(4)
C29 C30 C31 O8 -1.5(10)
C29 C30 C31 C32 -179.8(6)
C38A C33A C34A C35A 0
C33A C34A C35A C36A 0
C34A C35A C36A C37A 0
C35A C36A C37A C38A 0
C36A C37A C38A C33A 0
C34A C33A C38A C37A 0
C38B C33B C34B C35B 0
C33B C34B C35B C36B 0
C34B C35B C36B C37B 0
C35B C36B C37B C38B 0
C36B C37B C38B C33B 0
C34B C33B C38B C37B 0
